data_7160079
loop_
_publ_author_name
'Jena, Chinmay K.'
'Sharma, Nagendra K.'

_publ_section_title
;
 Non-benzenoid <i>N</i>-aryl oxalamide: synthesis of troponyl-oxalamide
 peptides by Pd(II)-catalyzed C(sp<sup>3</sup>)-H functionalization of
 glycinamides.
;
_journal_issue 33
_journal_name_full 'Organic &amp; biomolecular chemistry'
_journal_page_first 6822
_journal_page_last 6832
_journal_paper_doi 10.1039/d4ob00800f
_journal_volume 22
_journal_year 2024
_chemical_formula_moiety '0.182(C12 H12 N2 O5)'
_chemical_formula_sum 'C2.18 H2.18 N0.36 O0.91'
_chemical_formula_weight 48.04
_space_group_crystal_system triclinic
_space_group_IT_number 2
_space_group_name_Hall '-P 1'
_space_group_name_H-M_alt 'P -1'
_atom_sites_solution_hydrogens geom
_audit_creation_date 2023-06-28
_audit_creation_method
;
Olex2 1.5-alpha
(compiled 2023.03.06 svn.rbb2c1857 for OlexSys, GUI svn.r6748)
;
_audit_update_record
;
2024-01-29 deposited with the CCDC.	2024-07-29 downloaded from the CCDC.
;
_cell_angle_alpha 113.570(7)
_cell_angle_beta 95.895(8)
_cell_angle_gamma 112.019(9)
_cell_formula_units_Z 11
_cell_length_a 8.1779(9)
_cell_length_b 9.0116(6)
_cell_length_c 10.0761(8)
_cell_measurement_reflns_used 3146
_cell_measurement_temperature 205(6)
_cell_measurement_theta_max 27.9960
_cell_measurement_theta_min 4.0910
_cell_volume 602.44(12)
_computing_cell_refinement 'CrysAlisPro 1.171.42.52a (Rigaku OD, 2022)'
_computing_data_collection 'CrysAlisPro 1.171.42.52a (Rigaku OD, 2022)'
_computing_data_reduction 'CrysAlisPro 1.171.42.52a (Rigaku OD, 2022)'
_computing_molecular_graphics 'Olex2 1.5-alpha (Dolomanov et al., 2009)'
_computing_publication_material 'Olex2 1.5-alpha (Dolomanov et al., 2009)'
_computing_structure_refinement 'SHELXL 2018/3 (Sheldrick, 2015)'
_computing_structure_solution 'SHELXT 2018/2 (Sheldrick, 2018)'
_diffrn_ambient_temperature 205.15
_diffrn_detector_area_resol_mean 5.8140
_diffrn_detector_type 'Pilatus 200K'
_diffrn_measured_fraction_theta_full 0.997
_diffrn_measured_fraction_theta_max 0.798
_diffrn_measurement_details
;
List of Runs (angles in degrees, time in seconds):

  # Type    Start    End  Width  t~exp~   \w     \q     \k     \f   Frames
#--------------------------------------------------------------------------
  1  \w     11.00  59.00   0.50    0.50    --    3.51-134.00-128.00   96
  2  \w     11.00  60.00   0.50    0.50    --    3.51-135.00  52.00   98
  3  \w      0.00  70.00   0.50    0.50    --    3.51  37.00 120.00  140
  4  \w     -8.00  66.00   0.50    0.50    --    3.51  57.00 -60.00  148
  5  \w    -42.00  19.00   0.50    0.50    --   -4.14 -77.00-120.00  122
  6  \w    -27.00  21.00   0.50    0.50    --   -4.14  77.00   0.00   96
  7  \w    -15.00  29.00   0.50    0.50    --   -4.14 -99.00 150.00   88
  8  \w    -18.00  21.00   0.50    0.50    --   -4.14  77.00 150.00   78
  9  \w    -42.00  19.00   0.50    0.50    --   -4.14 -77.00  30.00  122
 10  \w    -16.00  59.00   0.50    0.50    --   -4.14  57.00-150.00  150
;
_diffrn_measurement_device 'four-circle diffractometer'
_diffrn_measurement_device_type 'SuperNova, Dual, Cu at home/near, Pilatus 200K'
_diffrn_measurement_method '\w scans'
_diffrn_radiation_type MoK\a
_diffrn_radiation_wavelength 0.71073
_diffrn_reflns_av_R_equivalents 0.0514
_diffrn_reflns_av_unetI/netI 0.0472
_diffrn_reflns_Laue_measured_fraction_full 0.997
_diffrn_reflns_Laue_measured_fraction_max 0.798
_diffrn_reflns_limit_h_max 10
_diffrn_reflns_limit_h_min -10
_diffrn_reflns_limit_k_max 11
_diffrn_reflns_limit_k_min -11
_diffrn_reflns_limit_l_max 13
_diffrn_reflns_limit_l_min -13
_diffrn_reflns_number 10853
_diffrn_reflns_point_group_measured_fraction_full 0.997
_diffrn_reflns_point_group_measured_fraction_max 0.798
_diffrn_reflns_theta_full 25.242
_diffrn_reflns_theta_max 30.469
_diffrn_reflns_theta_min 3.406
_exptl_absorpt_coefficient_mu 0.115
_exptl_absorpt_correction_T_max 1.00000
_exptl_absorpt_correction_T_min 0.90516
_exptl_absorpt_correction_type multi-scan
_exptl_absorpt_process_details
;
CrysAlisPro 1.171.42.52a (Rigaku Oxford Diffraction, 2022)
Empirical absorption correction using spherical harmonics,
implemented in SCALE3 ABSPACK scaling algorithm.
;
_exptl_crystal_colour 'clear yellowish yellow'
_exptl_crystal_colour_lustre clear
_exptl_crystal_colour_modifier yellowish
_exptl_crystal_colour_primary yellow
_exptl_crystal_density_diffrn 1.457
_exptl_crystal_description plate
_exptl_crystal_F_000 276
_exptl_crystal_size_max 0.01
_exptl_crystal_size_mid 0.01
_exptl_crystal_size_min 0.001
_refine_diff_density_max 0.224
_refine_diff_density_min -0.309
_refine_diff_density_rms 0.072
_refine_ls_extinction_method none
_refine_ls_goodness_of_fit_ref 1.033
_refine_ls_hydrogen_treatment constr
_refine_ls_matrix_type full
_refine_ls_number_parameters 173
_refine_ls_number_reflns 2925
_refine_ls_number_restraints 0
_refine_ls_restrained_S_all 1.033
_refine_ls_R_factor_all 0.0764
_refine_ls_R_factor_gt 0.0499
_refine_ls_shift/su_max 0.000
_refine_ls_shift/su_mean 0.000
_refine_ls_structure_factor_coef Fsqd
_refine_ls_weighting_details 'w=1/[\s^2^(Fo^2^)+(0.0686P)^2^] where P=(Fo^2^+2Fc^2^)/3'
_refine_ls_weighting_scheme calc
_refine_ls_wR_factor_gt 0.1214
_refine_ls_wR_factor_ref 0.1371
_reflns_Friedel_coverage 0.000
_reflns_number_gt 1937
_reflns_number_total 2925
_reflns_threshold_expression 'I > 2\s(I)'
_cod_data_source_file d4ob00800f2.cif
_cod_data_source_block nks-ckj-999_auto
_cod_depositor_comments 'Adding full bibliography for 7160076--7160081.cif.'
_cod_original_cell_volume 602.44(10)
_cod_database_code 7160079
_shelx_shelxl_version_number 2018/3
_shelx_space_group_comment
;
The symmetry employed for this shelxl refinement is uniquely defined
by the following loop, which should always be used as a source of
symmetry information in preference to the above space-group names.
They are only intended as comments.
;
_shelx_estimated_absorpt_t_max 1.000
_shelx_estimated_absorpt_t_min 0.999
_olex2_refinement_description
;
1. Fixed Uiso
 At 1.2 times of:
  All C(H) groups, All C(H,H) groups, All N(H) groups
 At 1.5 times of:
  All C(H,H,H) groups
2.a Secondary CH2 refined with riding coordinates:
 C10(H10A,H10B)
2.b Aromatic/amide H refined with riding coordinates:
 N1(H1), N2(H2), C3(H3), C7(H7), C5(H5), C4(H4), C6(H6)
2.c Idealised Me refined as rotating group:
 C12(H12A,H12B,H12C)
;
_olex2_submission_special_instructions 'No special instructions were received'
_oxdiff_exptl_absorpt_empirical_details
;
Empirical correction (ABSPACK) includes:
- Absorption correction using spherical harmonics
- Frame scaling
;

loop_
_space_group_symop_operation_xyz
'x, y, z'
'-x, -y, -z'

loop_
_atom_site_label
_atom_site_type_symbol
_atom_site_fract_x
_atom_site_fract_y
_atom_site_fract_z
_atom_site_U_iso_or_equiv
_atom_site_adp_type
_atom_site_occupancy
_atom_site_site_symmetry_order
_atom_site_calc_flag
_atom_site_refinement_flags_posn
_atom_site_refinement_flags_adp
_atom_site_refinement_flags_occupancy
_atom_site_disorder_assembly
_atom_site_disorder_group
O5 O 0.13561(18) 0.89379(16) 0.00593(13) 0.0527(3) Uani 1 1 d . . . . .
O3 O 0.02685(18) 0.53166(15) 0.26671(14) 0.0557(4) Uani 1 1 d . . . . .
O2 O 0.43558(19) 0.84357(16) 0.56307(14) 0.0585(4) Uani 1 1 d . . . . .
O1 O 0.07505(19) 0.22113(15) 0.44184(14) 0.0580(4) Uani 1 1 d . . . . .
O4 O 0.3363(2) 0.8029(2) 0.06851(16) 0.0649(4) Uani 1 1 d . . . . .
N1 N 0.24103(19) 0.54816(16) 0.49622(14) 0.0406(3) Uani 1 1 d . . . . .
H1 H 0.134024 0.460814 0.433476 0.049 Uiso 1 1 calc R U . . .
N2 N 0.2212(2) 0.82123(18) 0.32536(15) 0.0456(4) Uani 1 1 d . . . . .
H2 H 0.324964 0.915953 0.386449 0.055 Uiso 1 1 calc R U . . .
C11 C 0.2119(2) 0.8387(2) 0.08791(18) 0.0424(4) Uani 1 1 d . . . . .
C9 C 0.1659(2) 0.6743(2) 0.34531(18) 0.0398(4) Uani 1 1 d . . . . .
C2 C 0.3251(2) 0.5072(2) 0.59466(16) 0.0371(4) Uani 1 1 d . . . . .
C1 C 0.2146(2) 0.3145(2) 0.55389(18) 0.0408(4) Uani 1 1 d . . . . .
C8 C 0.2976(2) 0.7006(2) 0.48175(17) 0.0395(4) Uani 1 1 d . . . . .
C3 C 0.4866(3) 0.6333(2) 0.70685(18) 0.0459(4) Uani 1 1 d . . . . .
H3 H 0.533046 0.750228 0.715167 0.055 Uiso 1 1 calc R U . . .
C7 C 0.2615(3) 0.2319(2) 0.63802(19) 0.0473(4) Uani 1 1 d . . . . .
H7 H 0.174947 0.110670 0.604166 0.057 Uiso 1 1 calc R U . . .
C5 C 0.5622(3) 0.4704(2) 0.83557(18) 0.0502(4) Uani 1 1 d . . . . .
H5 H 0.652585 0.486597 0.912789 0.060 Uiso 1 1 calc R U . . .
C10 C 0.1165(3) 0.8297(2) 0.2071(2) 0.0498(4) Uani 1 1 d . . . . .
H10A H 0.095812 0.937218 0.252169 0.060 Uiso 1 1 calc R U . . .
H10B H -0.004482 0.722022 0.158631 0.060 Uiso 1 1 calc R U . . .
C4 C 0.5956(3) 0.6159(2) 0.81292(19) 0.0513(5) Uani 1 1 d . . . . .
H4 H 0.707194 0.720388 0.876718 0.062 Uiso 1 1 calc R U . . .
C6 C 0.4078(3) 0.2977(3) 0.7570(2) 0.0514(4) Uani 1 1 d . . . . .
H6 H 0.406196 0.215597 0.792746 0.062 Uiso 1 1 calc R U . . .
C12 C 0.2096(3) 0.9030(3) -0.1166(2) 0.0607(5) Uani 1 1 d . . . . .
H12A H 0.206702 0.787328 -0.179981 0.091 Uiso 1 1 calc R U . . .
H12B H 0.336108 0.998427 -0.074978 0.091 Uiso 1 1 calc R U . . .
H12C H 0.135627 0.929425 -0.176959 0.091 Uiso 1 1 calc R U . . .

loop_
_atom_site_aniso_label
_atom_site_aniso_U_11
_atom_site_aniso_U_22
_atom_site_aniso_U_33
_atom_site_aniso_U_23
_atom_site_aniso_U_13
_atom_site_aniso_U_12
O5 0.0586(8) 0.0570(7) 0.0550(7) 0.0367(6) 0.0101(6) 0.0293(6)
O3 0.0461(8) 0.0430(7) 0.0660(8) 0.0312(6) -0.0003(6) 0.0076(6)
O2 0.0560(8) 0.0430(7) 0.0579(7) 0.0318(6) -0.0019(6) 0.0010(6)
O1 0.0606(9) 0.0385(6) 0.0570(7) 0.0249(6) -0.0050(6) 0.0087(6)
O4 0.0599(9) 0.0966(10) 0.0714(8) 0.0562(8) 0.0242(7) 0.0490(8)
N1 0.0386(8) 0.0345(7) 0.0442(7) 0.0225(6) 0.0057(6) 0.0100(6)
N2 0.0459(9) 0.0405(7) 0.0505(8) 0.0304(6) 0.0079(6) 0.0120(6)
C11 0.0399(10) 0.0363(8) 0.0473(9) 0.0236(7) 0.0014(7) 0.0127(7)
C9 0.0378(9) 0.0396(8) 0.0466(8) 0.0252(7) 0.0139(7) 0.0165(7)
C2 0.0406(9) 0.0366(8) 0.0386(8) 0.0206(6) 0.0135(7) 0.0186(7)
C1 0.0447(10) 0.0375(8) 0.0425(8) 0.0216(7) 0.0134(7) 0.0180(7)
C8 0.0395(9) 0.0382(8) 0.0432(8) 0.0239(7) 0.0146(7) 0.0145(7)
C3 0.0490(10) 0.0373(8) 0.0473(9) 0.0215(7) 0.0088(8) 0.0157(7)
C7 0.0520(11) 0.0434(9) 0.0555(10) 0.0308(8) 0.0166(8) 0.0224(8)
C5 0.0544(11) 0.0616(11) 0.0425(9) 0.0277(8) 0.0113(8) 0.0318(9)
C10 0.0458(11) 0.0533(10) 0.0616(10) 0.0387(9) 0.0123(8) 0.0222(8)
C4 0.0505(11) 0.0487(10) 0.0444(9) 0.0182(8) 0.0043(8) 0.0194(8)
C6 0.0595(12) 0.0605(11) 0.0580(10) 0.0408(9) 0.0232(9) 0.0351(10)
C12 0.0761(14) 0.0568(11) 0.0467(10) 0.0322(9) 0.0080(9) 0.0223(10)

loop_
_atom_type_symbol
_atom_type_description
_atom_type_scat_dispersion_real
_atom_type_scat_dispersion_imag
_atom_type_scat_source
C C 0.0033 0.0016 'International Tables Vol C Tables 4.2.6.8 and 6.1.1.4'
H H 0.0000 0.0000 'International Tables Vol C Tables 4.2.6.8 and 6.1.1.4'
N N 0.0061 0.0033 'International Tables Vol C Tables 4.2.6.8 and 6.1.1.4'
O O 0.0106 0.0060 'International Tables Vol C Tables 4.2.6.8 and 6.1.1.4'

loop_
_geom_angle_atom_site_label_1
_geom_angle_atom_site_label_2
_geom_angle_atom_site_label_3
_geom_angle
_geom_angle_site_symmetry_1
_geom_angle_site_symmetry_3
_geom_angle_publ_flag
C11 O5 C12 115.67(15) . . ?
C2 N1 H1 114.6 . . ?
C8 N1 H1 114.6 . . ?
C8 N1 C2 130.80(13) . . ?
C9 N2 H2 118.6 . . ?
C9 N2 C10 122.80(14) . . ?
C10 N2 H2 118.6 . . ?
O5 C11 C10 109.57(15) . . ?
O4 C11 O5 124.32(16) . . ?
O4 C11 C10 126.11(15) . . ?
O3 C9 N2 125.62(15) . . ?
O3 C9 C8 121.34(14) . . ?
N2 C9 C8 113.04(14) . . ?
N1 C2 C1 109.46(13) . . ?
C3 C2 N1 121.92(13) . . ?
C3 C2 C1 128.61(14) . . ?
O1 C1 C2 117.74(14) . . ?
O1 C1 C7 119.26(14) . . ?
C7 C1 C2 123.00(15) . . ?
O2 C8 N1 126.27(15) . . ?
O2 C8 C9 122.10(14) . . ?
N1 C8 C9 111.63(13) . . ?
C2 C3 H3 115.0 . . ?
C2 C3 C4 130.09(15) . . ?
C4 C3 H3 115.0 . . ?
C1 C7 H7 114.3 . . ?
C6 C7 C1 131.46(16) . . ?
C6 C7 H7 114.3 . . ?
C4 C5 H5 116.2 . . ?
C4 C5 C6 127.56(17) . . ?
C6 C5 H5 116.2 . . ?
N2 C10 C11 112.67(15) . . ?
N2 C10 H10A 109.1 . . ?
N2 C10 H10B 109.1 . . ?
C11 C10 H10A 109.1 . . ?
C11 C10 H10B 109.1 . . ?
H10A C10 H10B 107.8 . . ?
C3 C4 H4 115.4 . . ?
C5 C4 C3 129.26(17) . . ?
C5 C4 H4 115.4 . . ?
C7 C6 C5 129.79(16) . . ?
C7 C6 H6 115.1 . . ?
C5 C6 H6 115.1 . . ?
O5 C12 H12A 109.5 . . ?
O5 C12 H12B 109.5 . . ?
O5 C12 H12C 109.5 . . ?
H12A C12 H12B 109.5 . . ?
H12A C12 H12C 109.5 . . ?
H12B C12 H12C 109.5 . . ?

loop_
_geom_bond_atom_site_label_1
_geom_bond_atom_site_label_2
_geom_bond_distance
_geom_bond_site_symmetry_2
_geom_bond_publ_flag
O5 C11 1.3312(19) . ?
O5 C12 1.448(2) . ?
O3 C9 1.216(2) . ?
O2 C8 1.2164(19) . ?
O1 C1 1.241(2) . ?
O4 C11 1.189(2) . ?
N1 H1 0.8700 . ?
N1 C2 1.3910(19) . ?
N1 C8 1.3492(19) . ?
N2 H2 0.8700 . ?
N2 C9 1.3347(19) . ?
N2 C10 1.439(2) . ?
C11 C10 1.511(2) . ?
C9 C8 1.533(2) . ?
C2 C1 1.476(2) . ?
C2 C3 1.362(2) . ?
C1 C7 1.439(2) . ?
C3 H3 0.9400 . ?
C3 C4 1.416(2) . ?
C7 H7 0.9400 . ?
C7 C6 1.351(2) . ?
C5 H5 0.9400 . ?
C5 C4 1.352(2) . ?
C5 C6 1.407(3) . ?
C10 H10A 0.9800 . ?
C10 H10B 0.9800 . ?
C4 H4 0.9400 . ?
C6 H6 0.9400 . ?
C12 H12A 0.9700 . ?
C12 H12B 0.9700 . ?
C12 H12C 0.9700 . ?

loop_
_geom_torsion_atom_site_label_1
_geom_torsion_atom_site_label_2
_geom_torsion_atom_site_label_3
_geom_torsion_atom_site_label_4
_geom_torsion
_geom_torsion_site_symmetry_1
_geom_torsion_site_symmetry_2
_geom_torsion_site_symmetry_3
_geom_torsion_site_symmetry_4
_geom_torsion_publ_flag
O5 C11 C10 N2 -163.73(13) . . . . ?
O3 C9 C8 O2 -178.65(16) . . . . ?
O3 C9 C8 N1 1.9(2) . . . . ?
O1 C1 C7 C6 175.97(18) . . . . ?
O4 C11 C10 N2 16.2(2) . . . . ?
N1 C2 C1 O1 2.2(2) . . . . ?
N1 C2 C1 C7 -177.63(15) . . . . ?
N1 C2 C3 C4 -177.22(16) . . . . ?
N2 C9 C8 O2 1.3(2) . . . . ?
N2 C9 C8 N1 -178.15(13) . . . . ?
C9 N2 C10 C11 -112.34(18) . . . . ?
C2 N1 C8 O2 -5.3(3) . . . . ?
C2 N1 C8 C9 174.11(14) . . . . ?
C2 C1 C7 C6 -4.2(3) . . . . ?
C2 C3 C4 C5 -3.9(3) . . . . ?
C1 C2 C3 C4 1.5(3) . . . . ?
C1 C7 C6 C5 -0.4(3) . . . . ?
C8 N1 C2 C1 -174.18(15) . . . . ?
C8 N1 C2 C3 4.7(3) . . . . ?
C3 C2 C1 O1 -176.59(17) . . . . ?
C3 C2 C1 C7 3.5(3) . . . . ?
C10 N2 C9 O3 1.8(3) . . . . ?
C10 N2 C9 C8 -178.12(14) . . . . ?
C4 C5 C6 C7 3.2(3) . . . . ?
C6 C5 C4 C3 0.2(3) . . . . ?
C12 O5 C11 O4 2.0(2) . . . . ?
C12 O5 C11 C10 -178.02(13) . . . . ?
